data_4348512
loop_
_publ_author_name
'Tyler, Sarah F.'
'Judkins, Eileen C.'
'Song, You'
'Cao, Fan'
'McMillin, David R.'
'Fanwick, Phillip E.'
'Ren, Tong'

_publ_section_title
;
 Cr(III)-HMC (HMC =
 5,5,7,12,12,14-Hexamethyl-1,4,8,11-tetraazacyclotetradecane) Alkynyl
 Complexes: Preparation and Emission Properties.
;
_journal_issue 17
_journal_name_full 'Inorganic chemistry'
_journal_page_first 8736
_journal_page_last 8743
_journal_paper_doi 10.1021/acs.inorgchem.6b01285
_journal_volume 55
_journal_year 2016
_chemical_formula_moiety 'C32 H46 Cr1 N4,Cl1,2(C1 H4 O1)'
_chemical_formula_sum 'C34 H54 Cl Cr N4 O2'
_chemical_formula_weight 638.26
_space_group_crystal_system monoclinic
_space_group_IT_number 14
_space_group_name_Hall '-P 2ybc'
_space_group_name_H-M_alt 'P 1 21/c 1'
_atom_sites_solution_hydrogens mixed
_atom_sites_solution_primary iterative
_atom_sites_solution_secondary difmap
_audit_creation_method SHELXL-2014/7
_cell_angle_alpha 90
_cell_angle_beta 92.872(4)
_cell_angle_gamma 90
_cell_formula_units_Z 4
_cell_length_a 9.2959(7)
_cell_length_b 21.2083(11)
_cell_length_c 17.4776(10)
_cell_measurement_reflns_used 25606
_cell_measurement_temperature 150(2)
_cell_measurement_theta_max 28.297
_cell_measurement_theta_min 1.920
_cell_volume 3441.4(4)
_computing_cell_refinement 'HKL3000 (Otwinowski & Minor, 1997)'
_computing_data_collection 'Nonius Collect (Nonius, 1998)'
_computing_data_reduction 'HKL3000 (Otwinowski & Minor, 1997)'
_computing_publication_material 'local programs'
_computing_structure_refinement 'SHELXL-2014/7 (Sheldrick, 2014)'
_computing_structure_solution 'SHELXT (Sheldrick)'
_diffrn_ambient_temperature 150(2)
_diffrn_measured_fraction_theta_full 0.999
_diffrn_measured_fraction_theta_max 0.989
_diffrn_measurement_device_type 'Nonius KappaCCD'
_diffrn_measurement_method '\w and \f'
_diffrn_radiation_type MoK\a
_diffrn_radiation_wavelength 0.71073
_diffrn_reflns_av_R_equivalents 0.035
_diffrn_reflns_av_unetI/netI 0.0358
_diffrn_reflns_Laue_measured_fraction_max 0.989
_diffrn_reflns_limit_h_max 12
_diffrn_reflns_limit_h_min 0
_diffrn_reflns_limit_k_max 28
_diffrn_reflns_limit_k_min 0
_diffrn_reflns_limit_l_max 23
_diffrn_reflns_limit_l_min -23
_diffrn_reflns_number 25606
_diffrn_reflns_point_group_measured_fraction_full 0.999
_diffrn_reflns_point_group_measured_fraction_max 0.989
_diffrn_reflns_theta_full 25.242
_diffrn_reflns_theta_max 28.297
_diffrn_reflns_theta_min 1.920
_diffrn_source 'fine focus tube'
_exptl_absorpt_coefficient_mu 0.445
_exptl_absorpt_correction_T_max 0.875
_exptl_absorpt_correction_T_min 0.121
_exptl_absorpt_correction_type multi-scan
_exptl_absorpt_process_details 'SCALEPACK (Otwinowski & Minor, 1997)'
_exptl_crystal_colour yellow
_exptl_crystal_density_diffrn 1.232
_exptl_crystal_description prism
_exptl_crystal_F_000 1372
_exptl_crystal_size_max 0.800
_exptl_crystal_size_mid 0.500
_exptl_crystal_size_min 0.300
_refine_diff_density_max 0.576
_refine_diff_density_min -0.503
_refine_diff_density_rms 0.053
_refine_ls_extinction_method none
_refine_ls_goodness_of_fit_ref 1.086
_refine_ls_hydrogen_treatment mixed
_refine_ls_matrix_type full
_refine_ls_number_parameters 405
_refine_ls_number_reflns 8469
_refine_ls_number_restraints 0
_refine_ls_restrained_S_all 1.086
_refine_ls_R_factor_all 0.0583
_refine_ls_R_factor_gt 0.0401
_refine_ls_shift/su_max 0.002
_refine_ls_shift/su_mean 0.000
_refine_ls_structure_factor_coef Fsqd
_refine_ls_weighting_details 'w=1/[\s^2^(Fo^2^)+(0.0641P)^2^+0.4957P] where P=(Fo^2^+2Fc^2^)/3'
_refine_ls_weighting_scheme calc
_refine_ls_wR_factor_gt 0.1097
_refine_ls_wR_factor_ref 0.1177
_reflns_Friedel_coverage 0.000
_reflns_number_gt 6414
_reflns_number_total 8469
_reflns_threshold_expression 'I > 2\s(I)'
_cod_data_source_file ic6b01285_si_002.cif
_cod_data_source_block SFTCR2
_cod_original_sg_symbol_H-M 'P 21/c'
_cod_database_code 4348512
_shelx_shelxl_version_number 2014/7
_shelx_space_group_comment
;
The symmetry employed for this shelxl refinement is uniquely defined
by the following loop, which should always be used as a source of
symmetry information in preference to the above space-group names.
They are only intended as comments.
;
_shelx_estimated_absorpt_t_min 0.717
_shelx_estimated_absorpt_t_max 0.878

loop_
_space_group_symop_operation_xyz
'x, y, z'
'-x, y+1/2, -z+1/2'
'-x, -y, -z'
'x, -y-1/2, z-1/2'

loop_
_atom_site_label
_atom_site_type_symbol
_atom_site_fract_x
_atom_site_fract_y
_atom_site_fract_z
_atom_site_U_iso_or_equiv
_atom_site_adp_type
_atom_site_occupancy
_atom_site_site_symmetry_order
_atom_site_calc_flag
_atom_site_refinement_flags_posn
_atom_site_refinement_flags_adp
Cr1 Cr 0.24618(3) 0.64440(2) 0.27849(2) 0.02204(8) Uani 1 1 d . .
Cl1 Cl 0.72582(6) 0.34071(2) 0.37120(3) 0.04742(14) Uani 1 1 d . .
O1 O 0.22409(18) 0.45468(8) 0.37877(12) 0.0698(5) Uani 1 1 d . .
H1 H 0.2863 0.4288 0.3958 0.105 Uiso 1 1 calc R U
O2 O 0.42562(18) 0.36774(8) 0.41898(10) 0.0621(5) Uani 1 1 d . .
H2 H 0.5041 0.3638 0.3976 0.093 Uiso 1 1 calc R U
N1 N 0.14501(15) 0.67129(7) 0.37726(8) 0.0271(3) Uani 1 1 d . .
N2 N 0.14168(14) 0.70996(7) 0.20702(8) 0.0255(3) Uani 1 1 d . .
N3 N 0.34766(15) 0.61580(7) 0.17951(8) 0.0270(3) Uani 1 1 d . .
N4 N 0.35188(16) 0.57850(7) 0.34863(8) 0.0289(3) Uani 1 1 d . .
C1 C 0.39691(17) 0.71346(7) 0.30891(9) 0.0276(3) Uani 1 1 d . .
C2 C 0.47280(17) 0.75776(8) 0.32837(10) 0.0285(3) Uani 1 1 d . .
C3 C 0.56854(17) 0.80971(7) 0.34695(10) 0.0276(3) Uani 1 1 d . .
C4 C 0.60874(19) 0.82476(8) 0.42279(11) 0.0345(4) Uani 1 1 d . .
H4 H 0.5695 0.8015 0.4632 0.041 Uiso 1 1 calc R U
C5 C 0.7048(2) 0.87310(9) 0.43989(13) 0.0452(5) Uani 1 1 d . .
H5 H 0.7314 0.8828 0.4918 0.054 Uiso 1 1 calc R U
C6 C 0.7621(2) 0.90737(9) 0.38125(14) 0.0488(5) Uani 1 1 d . .
H6 H 0.8290 0.9403 0.3929 0.059 Uiso 1 1 calc R U
C7 C 0.7227(2) 0.89396(9) 0.30653(14) 0.0458(5) Uani 1 1 d . .
H7 H 0.7623 0.9178 0.2666 0.055 Uiso 1 1 calc R U
C8 C 0.62517(19) 0.84588(8) 0.28840(11) 0.0352(4) Uani 1 1 d . .
H8 H 0.5969 0.8375 0.2364 0.042 Uiso 1 1 calc R U
C9 C 0.09163(17) 0.57694(7) 0.24473(9) 0.0261(3) Uani 1 1 d . .
C10 C 0.01355(17) 0.53836(8) 0.21305(9) 0.0279(3) Uani 1 1 d . .
C11 C -0.07794(17) 0.49227(7) 0.17375(9) 0.0264(3) Uani 1 1 d . .
C12 C -0.09890(18) 0.49404(8) 0.09430(10) 0.0316(4) Uani 1 1 d . .
H12 H -0.0556 0.5267 0.0662 0.038 Uiso 1 1 calc R U
C13 C -0.18230(19) 0.44870(9) 0.05578(11) 0.0377(4) Uani 1 1 d . .
H13 H -0.1941 0.4499 0.0015 0.045 Uiso 1 1 calc R U
C14 C -0.2482(2) 0.40187(9) 0.09635(12) 0.0398(4) Uani 1 1 d . .
H14 H -0.3055 0.3709 0.0700 0.048 Uiso 1 1 calc R U
C15 C -0.2308(2) 0.40007(8) 0.17555(11) 0.0370(4) Uani 1 1 d . .
H15 H -0.2773 0.3682 0.2034 0.044 Uiso 1 1 calc R U
C16 C -0.14588(18) 0.44460(8) 0.21408(10) 0.0315(4) Uani 1 1 d . .
H16 H -0.1336 0.4428 0.2683 0.038 Uiso 1 1 calc R U
C17 C -0.00178(18) 0.70161(8) 0.37494(9) 0.0300(4) Uani 1 1 d . .
C18 C -0.01349(19) 0.74815(8) 0.30780(10) 0.0315(4) Uani 1 1 d . .
H18A H 0.0666 0.7787 0.3148 0.038 Uiso 1 1 calc R U
H18B H -0.1042 0.7721 0.3119 0.038 Uiso 1 1 calc R U
C19 C -0.01105(17) 0.72233(8) 0.22582(9) 0.0302(4) Uani 1 1 d . .
H19 H -0.0653 0.6816 0.2232 0.036 Uiso 1 1 calc R U
C20 C 0.16196(18) 0.68769(9) 0.12763(9) 0.0316(4) Uani 1 1 d . .
H20A H 0.1403 0.7222 0.0906 0.038 Uiso 1 1 calc R U
H20B H 0.0962 0.6520 0.1151 0.038 Uiso 1 1 calc R U
C21 C 0.31683(19) 0.66683(8) 0.12299(9) 0.0318(4) Uani 1 1 d . .
H21A H 0.3334 0.6514 0.0707 0.038 Uiso 1 1 calc R U
H21B H 0.3821 0.7030 0.1340 0.038 Uiso 1 1 calc R U
C22 C 0.49689(18) 0.58732(8) 0.18134(11) 0.0324(4) Uani 1 1 d . .
C23 C 0.51330(19) 0.54233(8) 0.25057(11) 0.0357(4) Uani 1 1 d . .
H23A H 0.4376 0.5097 0.2439 0.043 Uiso 1 1 calc R U
H23B H 0.6071 0.5206 0.2476 0.043 Uiso 1 1 calc R U
C24 C 0.50599(18) 0.56856(8) 0.33179(11) 0.0335(4) Uani 1 1 d . .
H24 H 0.5560 0.6103 0.3340 0.040 Uiso 1 1 calc R U
C25 C 0.3253(2) 0.59774(9) 0.42859(10) 0.0367(4) Uani 1 1 d . .
H25A H 0.3904 0.6328 0.4444 0.044 Uiso 1 1 calc R U
H25B H 0.3445 0.5619 0.4639 0.044 Uiso 1 1 calc R U
C26 C 0.1703(2) 0.61843(9) 0.43208(10) 0.0358(4) Uani 1 1 d . .
H26A H 0.1051 0.5829 0.4183 0.043 Uiso 1 1 calc R U
H26B H 0.1510 0.6324 0.4846 0.043 Uiso 1 1 calc R U
C27 C -0.12085(19) 0.65209(9) 0.36876(11) 0.0355(4) Uani 1 1 d . .
H27A H -0.1010 0.6223 0.3278 0.053 Uiso 1 1 calc R U
H27B H -0.2136 0.6728 0.3571 0.053 Uiso 1 1 calc R U
H27C H -0.1245 0.6294 0.4175 0.053 Uiso 1 1 calc R U
C28 C -0.0156(2) 0.73969(10) 0.44903(11) 0.0423(5) Uani 1 1 d . .
H28A H -0.0024 0.7116 0.4933 0.063 Uiso 1 1 calc R U
H28B H -0.1114 0.7590 0.4490 0.063 Uiso 1 1 calc R U
H28C H 0.0581 0.7728 0.4520 0.063 Uiso 1 1 calc R U
C29 C -0.0840(2) 0.76872(11) 0.16970(12) 0.0496(5) Uani 1 1 d . .
H29A H -0.0314 0.8088 0.1716 0.074 Uiso 1 1 calc R U
H29B H -0.1835 0.7758 0.1837 0.074 Uiso 1 1 calc R U
H29C H -0.0839 0.7514 0.1177 0.074 Uiso 1 1 calc R U
C30 C 0.61225(19) 0.63876(9) 0.18477(12) 0.0374(4) Uani 1 1 d . .
H30A H 0.6111 0.6611 0.1356 0.056 Uiso 1 1 calc R U
H30B H 0.7071 0.6195 0.1952 0.056 Uiso 1 1 calc R U
H30C H 0.5925 0.6687 0.2257 0.056 Uiso 1 1 calc R U
C31 C 0.5110(2) 0.54789(9) 0.10852(12) 0.0436(5) Uani 1 1 d . .
H31A H 0.4418 0.5130 0.1082 0.065 Uiso 1 1 calc R U
H31B H 0.6090 0.5310 0.1075 0.065 Uiso 1 1 calc R U
H31C H 0.4912 0.5745 0.0634 0.065 Uiso 1 1 calc R U
C32 C 0.5827(2) 0.52437(10) 0.38962(13) 0.0480(5) Uani 1 1 d . .
H32A H 0.5799 0.5425 0.4411 0.072 Uiso 1 1 calc R U
H32B H 0.6831 0.5189 0.3763 0.072 Uiso 1 1 calc R U
H32C H 0.5342 0.4833 0.3886 0.072 Uiso 1 1 calc R U
C33 C 0.3941(3) 0.31177(11) 0.45698(14) 0.0595(6) Uani 1 1 d . .
H33A H 0.4725 0.3020 0.4947 0.089 Uiso 1 1 calc R U
H33B H 0.3839 0.2773 0.4198 0.089 Uiso 1 1 calc R U
H33C H 0.3040 0.3168 0.4831 0.089 Uiso 1 1 calc R U
C34 C 0.0940(3) 0.44377(11) 0.41342(16) 0.0644(7) Uani 1 1 d . .
H34A H 0.1062 0.4526 0.4684 0.097 Uiso 1 1 calc R U
H34B H 0.0655 0.3996 0.4058 0.097 Uiso 1 1 calc R U
H34C H 0.0193 0.4714 0.3903 0.097 Uiso 1 1 calc R U
H3N H 0.288(2) 0.5872(9) 0.1635(11) 0.033(5) Uiso 1 1 d . .
H4N H 0.314(2) 0.5466(9) 0.3428(11) 0.035(6) Uiso 1 1 d . .
H1N H 0.198(2) 0.6993(9) 0.3895(11) 0.034(5) Uiso 1 1 d . .
H2N H 0.186(2) 0.7435(9) 0.2099(11) 0.030(5) Uiso 1 1 d . .

loop_
_atom_site_aniso_label
_atom_site_aniso_U_11
_atom_site_aniso_U_22
_atom_site_aniso_U_33
_atom_site_aniso_U_23
_atom_site_aniso_U_13
_atom_site_aniso_U_12
Cr1 0.02129(14) 0.02107(13) 0.02337(14) -0.00076(9) -0.00269(10) -0.00142(10)
Cl1 0.0556(3) 0.0427(3) 0.0441(3) -0.0062(2) 0.0031(2) 0.0028(2)
O1 0.0560(10) 0.0479(9) 0.1072(15) 0.0288(9) 0.0190(10) 0.0031(8)
O2 0.0537(10) 0.0608(10) 0.0722(12) 0.0251(9) 0.0079(9) 0.0063(8)
N1 0.0273(7) 0.0292(7) 0.0246(7) -0.0025(6) -0.0018(6) -0.0029(6)
N2 0.0226(7) 0.0274(7) 0.0262(7) 0.0016(6) -0.0002(5) -0.0001(6)
N3 0.0223(7) 0.0271(7) 0.0314(7) -0.0035(6) 0.0004(6) -0.0019(6)
N4 0.0283(7) 0.0235(7) 0.0341(8) 0.0030(6) -0.0045(6) -0.0012(6)
C1 0.0255(8) 0.0259(8) 0.0310(9) -0.0002(7) -0.0029(7) -0.0001(6)
C2 0.0261(8) 0.0252(8) 0.0338(9) 0.0010(7) -0.0010(7) 0.0021(6)
C3 0.0222(8) 0.0217(7) 0.0389(9) -0.0027(7) 0.0003(7) 0.0011(6)
C4 0.0314(9) 0.0320(9) 0.0397(10) -0.0016(7) -0.0016(8) -0.0039(7)
C5 0.0394(11) 0.0415(10) 0.0542(13) -0.0142(9) -0.0027(9) -0.0065(9)
C6 0.0330(10) 0.0321(10) 0.0817(16) -0.0136(10) 0.0076(10) -0.0108(8)
C7 0.0401(11) 0.0290(9) 0.0702(14) 0.0044(9) 0.0202(10) -0.0032(8)
C8 0.0344(10) 0.0294(9) 0.0422(10) 0.0004(7) 0.0075(8) 0.0022(7)
C9 0.0247(8) 0.0267(8) 0.0269(8) -0.0017(6) 0.0003(6) -0.0011(6)
C10 0.0242(8) 0.0279(8) 0.0315(9) -0.0013(7) 0.0017(7) 0.0007(6)
C11 0.0206(8) 0.0252(8) 0.0334(9) -0.0050(6) 0.0003(6) 0.0014(6)
C12 0.0273(9) 0.0324(9) 0.0353(9) -0.0044(7) 0.0028(7) -0.0021(7)
C13 0.0311(9) 0.0465(11) 0.0352(10) -0.0112(8) -0.0009(8) -0.0021(8)
C14 0.0330(10) 0.0368(10) 0.0493(11) -0.0139(9) -0.0014(8) -0.0085(8)
C15 0.0338(9) 0.0277(8) 0.0496(11) -0.0041(8) 0.0030(8) -0.0060(7)
C16 0.0298(9) 0.0295(8) 0.0349(9) -0.0015(7) -0.0001(7) -0.0016(7)
C17 0.0283(8) 0.0352(9) 0.0265(8) -0.0042(7) 0.0015(7) -0.0002(7)
C18 0.0293(9) 0.0316(8) 0.0337(9) -0.0002(7) 0.0029(7) 0.0045(7)
C19 0.0223(8) 0.0378(9) 0.0305(9) 0.0039(7) -0.0006(7) 0.0042(7)
C20 0.0316(9) 0.0401(9) 0.0228(8) 0.0011(7) -0.0017(7) 0.0037(7)
C21 0.0327(9) 0.0376(9) 0.0254(8) 0.0006(7) 0.0045(7) 0.0015(7)
C22 0.0226(8) 0.0313(8) 0.0437(10) -0.0061(8) 0.0046(7) 0.0008(7)
C23 0.0264(9) 0.0274(8) 0.0534(11) 0.0000(8) 0.0031(8) 0.0039(7)
C24 0.0238(8) 0.0287(8) 0.0473(11) 0.0062(8) -0.0070(7) 0.0011(7)
C25 0.0424(10) 0.0380(10) 0.0285(9) 0.0041(7) -0.0091(8) 0.0028(8)
C26 0.0421(10) 0.0399(10) 0.0251(8) 0.0045(7) 0.0002(7) 0.0020(8)
C27 0.0306(9) 0.0434(10) 0.0327(9) -0.0011(8) 0.0035(7) -0.0056(8)
C28 0.0435(11) 0.0476(11) 0.0361(10) -0.0118(9) 0.0064(8) 0.0024(9)
C29 0.0355(11) 0.0686(14) 0.0450(12) 0.0177(10) 0.0029(9) 0.0218(10)
C30 0.0252(9) 0.0383(10) 0.0489(11) 0.0007(8) 0.0035(8) -0.0033(7)
C31 0.0346(10) 0.0432(11) 0.0540(12) -0.0144(9) 0.0109(9) 0.0022(8)
C32 0.0347(10) 0.0414(11) 0.0670(14) 0.0164(10) -0.0090(10) 0.0058(9)
C33 0.0674(16) 0.0558(13) 0.0540(14) 0.0078(11) -0.0105(12) -0.0232(12)
C34 0.0687(16) 0.0488(13) 0.0770(18) 0.0036(12) 0.0178(14) -0.0070(12)

loop_
_atom_type_symbol
_atom_type_description
_atom_type_scat_dispersion_real
_atom_type_scat_dispersion_imag
_atom_type_scat_source
C C 0.0033 0.0016 'International Tables Vol C Tables 4.2.6.8 and 6.1.1.4'
H H 0.0000 0.0000 'International Tables Vol C Tables 4.2.6.8 and 6.1.1.4'
N N 0.0061 0.0033 'International Tables Vol C Tables 4.2.6.8 and 6.1.1.4'
Cl Cl 0.1484 0.1585 'International Tables Vol C Tables 4.2.6.8 and 6.1.1.4'
Cr Cr 0.3209 0.6236 'International Tables Vol C Tables 4.2.6.8 and 6.1.1.4'
O O 0.0106 0.0060 'International Tables Vol C Tables 4.2.6.8 and 6.1.1.4'

loop_
_geom_angle_atom_site_label_1
_geom_angle_atom_site_label_2
_geom_angle_atom_site_label_3
_geom_angle
N4 Cr1 N2 179.25(6)
N4 Cr1 C1 91.74(6)
N2 Cr1 C1 88.34(6)
N4 Cr1 N1 85.12(6)
N2 Cr1 N1 95.62(5)
C1 Cr1 N1 85.51(6)
N4 Cr1 C9 90.24(6)
N2 Cr1 C9 89.68(6)
C1 Cr1 C9 177.98(6)
N1 Cr1 C9 95.08(6)
N4 Cr1 N3 94.20(6)
N2 Cr1 N3 85.06(5)
C1 Cr1 N3 95.13(6)
N1 Cr1 N3 179.08(6)
C9 Cr1 N3 84.30(6)
C34 O1 H1 109.5
C33 O2 H2 109.5
C26 N1 C17 116.96(14)
C26 N1 Cr1 105.30(10)
C17 N1 Cr1 122.64(10)
C26 N1 H1N 108.2(14)
C17 N1 H1N 103.9(14)
Cr1 N1 H1N 97.2(14)
C20 N2 C19 115.26(13)
C20 N2 Cr1 105.73(10)
C19 N2 Cr1 113.92(10)
C20 N2 H2N 104.3(13)
C19 N2 H2N 108.0(13)
Cr1 N2 H2N 109.1(13)
C21 N3 C22 116.87(13)
C21 N3 Cr1 104.94(10)
C22 N3 Cr1 123.18(11)
C21 N3 H3N 101.4(13)
C22 N3 H3N 107.4(13)
Cr1 N3 H3N 99.5(12)
C25 N4 C24 115.49(14)
C25 N4 Cr1 105.91(10)
C24 N4 Cr1 114.20(11)
C25 N4 H4N 105.7(15)
C24 N4 H4N 106.7(15)
Cr1 N4 H4N 108.4(15)
C2 C1 Cr1 173.15(14)
C1 C2 C3 176.11(18)
C4 C3 C8 118.38(16)
C4 C3 C2 121.40(15)
C8 C3 C2 120.21(16)
C5 C4 C3 120.95(17)
C5 C4 H4 119.5
C3 C4 H4 119.5
C4 C5 C6 119.84(19)
C4 C5 H5 120.1
C6 C5 H5 120.1
C7 C6 C5 120.16(18)
C7 C6 H6 119.9
C5 C6 H6 119.9
C6 C7 C8 120.70(19)
C6 C7 H7 119.6
C8 C7 H7 119.6
C7 C8 C3 119.94(19)
C7 C8 H8 120.0
C3 C8 H8 120.0
C10 C9 Cr1 168.52(14)
C9 C10 C11 178.77(18)
C12 C11 C16 118.48(15)
C12 C11 C10 120.32(15)
C16 C11 C10 121.20(15)
C13 C12 C11 120.78(16)
C13 C12 H12 119.6
C11 C12 H12 119.6
C14 C13 C12 120.03(17)
C14 C13 H13 120.0
C12 C13 H13 120.0
C13 C14 C15 119.98(17)
C13 C14 H14 120.0
C15 C14 H14 120.0
C16 C15 C14 120.16(17)
C16 C15 H15 119.9
C14 C15 H15 119.9
C15 C16 C11 120.54(17)
C15 C16 H16 119.7
C11 C16 H16 119.7
N1 C17 C27 111.14(14)
N1 C17 C18 108.95(13)
C27 C17 C18 111.44(14)
N1 C17 C28 108.39(14)
C27 C17 C28 109.29(14)
C18 C17 C28 107.51(14)
C17 C18 C19 118.75(14)
C17 C18 H18A 107.6
C19 C18 H18A 107.6
C17 C18 H18B 107.6
C19 C18 H18B 107.6
H18A C18 H18B 107.1
N2 C19 C29 111.59(14)
N2 C19 C18 109.03(13)
C29 C19 C18 110.09(15)
N2 C19 H19 108.7
C29 C19 H19 108.7
C18 C19 H19 108.7
N2 C20 C21 107.97(13)
N2 C20 H20A 110.1
C21 C20 H20A 110.1
N2 C20 H20B 110.1
C21 C20 H20B 110.1
H20A C20 H20B 108.4
N3 C21 C20 109.30(14)
N3 C21 H21A 109.8
C20 C21 H21A 109.8
N3 C21 H21B 109.8
C20 C21 H21B 109.8
H21A C21 H21B 108.3
N3 C22 C30 110.90(14)
N3 C22 C31 108.47(14)
C30 C22 C31 109.43(15)
N3 C22 C23 108.56(13)
C30 C22 C23 111.65(15)
C31 C22 C23 107.73(15)
C24 C23 C22 119.74(14)
C24 C23 H23A 107.4
C22 C23 H23A 107.4
C24 C23 H23B 107.4
C22 C23 H23B 107.4
H23A C23 H23B 106.9
N4 C24 C32 112.14(15)
N4 C24 C23 108.80(14)
C32 C24 C23 110.49(15)
N4 C24 H24 108.4
C32 C24 H24 108.4
C23 C24 H24 108.4
N4 C25 C26 108.74(14)
N4 C25 H25A 109.9
C26 C25 H25A 109.9
N4 C25 H25B 109.9
C26 C25 H25B 109.9
H25A C25 H25B 108.3
N1 C26 C25 108.29(14)
N1 C26 H26A 110.0
C25 C26 H26A 110.0
N1 C26 H26B 110.0
C25 C26 H26B 110.0
H26A C26 H26B 108.4
C17 C27 H27A 109.5
C17 C27 H27B 109.5
H27A C27 H27B 109.5
C17 C27 H27C 109.5
H27A C27 H27C 109.5
H27B C27 H27C 109.5
C17 C28 H28A 109.5
C17 C28 H28B 109.5
H28A C28 H28B 109.5
C17 C28 H28C 109.5
H28A C28 H28C 109.5
H28B C28 H28C 109.5
C19 C29 H29A 109.5
C19 C29 H29B 109.5
H29A C29 H29B 109.5
C19 C29 H29C 109.5
H29A C29 H29C 109.5
H29B C29 H29C 109.5
C22 C30 H30A 109.5
C22 C30 H30B 109.5
H30A C30 H30B 109.5
C22 C30 H30C 109.5
H30A C30 H30C 109.5
H30B C30 H30C 109.5
C22 C31 H31A 109.5
C22 C31 H31B 109.5
H31A C31 H31B 109.5
C22 C31 H31C 109.5
H31A C31 H31C 109.5
H31B C31 H31C 109.5
C24 C32 H32A 109.5
C24 C32 H32B 109.5
H32A C32 H32B 109.5
C24 C32 H32C 109.5
H32A C32 H32C 109.5
H32B C32 H32C 109.5
O2 C33 H33A 109.5
O2 C33 H33B 109.5
H33A C33 H33B 109.5
O2 C33 H33C 109.5
H33A C33 H33C 109.5
H33B C33 H33C 109.5
O1 C34 H34A 109.5
O1 C34 H34B 109.5
H34A C34 H34B 109.5
O1 C34 H34C 109.5
H34A C34 H34C 109.5
H34B C34 H34C 109.5

loop_
_geom_bond_atom_site_label_1
_geom_bond_atom_site_label_2
_geom_bond_distance
Cr1 N4 2.0738(14)
Cr1 N2 2.0775(14)
Cr1 C1 2.0776(16)
Cr1 N1 2.0863(14)
Cr1 C9 2.0915(16)
Cr1 N3 2.1010(14)
O1 C34 1.398(3)
O1 H1 0.8400
O2 C33 1.398(3)
O2 H2 0.8400
N1 C26 1.486(2)
N1 C17 1.507(2)
N1 H1N 0.80(2)
N2 C20 1.487(2)
N2 C19 1.496(2)
N2 H2N 0.820(19)
N3 C21 1.484(2)
N3 C22 1.512(2)
N3 H3N 0.86(2)
N4 C25 1.488(2)
N4 C24 1.492(2)
N4 H4N 0.77(2)
C1 C2 1.213(2)
C2 C3 1.443(2)
C3 C4 1.396(2)
C3 C8 1.403(2)
C4 C5 1.382(3)
C4 H4 0.9500
C5 C6 1.385(3)
C5 H5 0.9500
C6 C7 1.369(3)
C6 H6 0.9500
C7 C8 1.390(3)
C7 H7 0.9500
C8 H8 0.9500
C9 C10 1.209(2)
C10 C11 1.446(2)
C11 C12 1.393(2)
C11 C16 1.401(2)
C12 C13 1.388(2)
C12 H12 0.9500
C13 C14 1.381(3)
C13 H13 0.9500
C14 C15 1.386(3)
C14 H14 0.9500
C15 C16 1.384(2)
C15 H15 0.9500
C16 H16 0.9500
C17 C27 1.526(2)
C17 C18 1.533(2)
C17 C28 1.537(2)
C18 C19 1.535(2)
C18 H18A 0.9900
C18 H18B 0.9900
C19 C29 1.524(2)
C19 H19 1.0000
C20 C21 1.512(2)
C20 H20A 0.9900
C20 H20B 0.9900
C21 H21A 0.9900
C21 H21B 0.9900
C22 C30 1.529(2)
C22 C31 1.534(2)
C22 C23 1.542(3)
C23 C24 1.529(3)
C23 H23A 0.9900
C23 H23B 0.9900
C24 C32 1.528(2)
C24 H24 1.0000
C25 C26 1.510(3)
C25 H25A 0.9900
C25 H25B 0.9900
C26 H26A 0.9900
C26 H26B 0.9900
C27 H27A 0.9800
C27 H27B 0.9800
C27 H27C 0.9800
C28 H28A 0.9800
C28 H28B 0.9800
C28 H28C 0.9800
C29 H29A 0.9800
C29 H29B 0.9800
C29 H29C 0.9800
C30 H30A 0.9800
C30 H30B 0.9800
C30 H30C 0.9800
C31 H31A 0.9800
C31 H31B 0.9800
C31 H31C 0.9800
C32 H32A 0.9800
C32 H32B 0.9800
C32 H32C 0.9800
C33 H33A 0.9800
C33 H33B 0.9800
C33 H33C 0.9800
C34 H34A 0.9800
C34 H34B 0.9800
C34 H34C 0.9800

loop_
_geom_hbond_atom_site_label_D
_geom_hbond_atom_site_label_H
_geom_hbond_atom_site_label_A
_geom_hbond_distance_DH
_geom_hbond_distance_HA
_geom_hbond_distance_DA
_geom_hbond_angle_DHA
_geom_hbond_site_symmetry_A
O1 H1 O2 0.84 1.86 2.697(2) 171.8 .
O2 H2 Cl1 0.84 2.19 3.0078(17) 164.4 .
N4 H4N O1 0.77(2) 2.22(2) 2.941(2) 155.7(19) .
N2 H2N Cl1 0.820(19) 2.657(19) 3.3533(15) 143.8(17) 2_655

loop_
_geom_torsion_atom_site_label_1
_geom_torsion_atom_site_label_2
_geom_torsion_atom_site_label_3
_geom_torsion_atom_site_label_4
_geom_torsion
C8 C3 C4 C5 -1.6(3)
C2 C3 C4 C5 177.52(16)
C3 C4 C5 C6 0.2(3)
C4 C5 C6 C7 0.7(3)
C5 C6 C7 C8 -0.2(3)
C6 C7 C8 C3 -1.3(3)
C4 C3 C8 C7 2.2(2)
C2 C3 C8 C7 -176.96(16)
C16 C11 C12 C13 -1.6(2)
C10 C11 C12 C13 177.67(15)
C11 C12 C13 C14 1.4(3)
C12 C13 C14 C15 -0.1(3)
C13 C14 C15 C16 -0.9(3)
C14 C15 C16 C11 0.7(3)
C12 C11 C16 C15 0.5(2)
C10 C11 C16 C15 -178.69(15)
C26 N1 C17 C27 -48.92(19)
Cr1 N1 C17 C27 83.73(16)
C26 N1 C17 C18 -172.09(14)
Cr1 N1 C17 C18 -39.45(18)
C26 N1 C17 C28 71.20(19)
Cr1 N1 C17 C28 -156.16(12)
N1 C17 C18 C19 65.87(19)
C27 C17 C18 C19 -57.13(19)
C28 C17 C18 C19 -176.87(15)
C20 N2 C19 C29 -55.2(2)
Cr1 N2 C19 C29 -177.74(13)
C20 N2 C19 C18 -177.06(13)
Cr1 N2 C19 C18 60.44(15)
C17 C18 C19 N2 -80.75(18)
C17 C18 C19 C29 156.53(16)
C19 N2 C20 C21 -170.19(14)
Cr1 N2 C20 C21 -43.42(15)
C22 N3 C21 C20 178.00(14)
Cr1 N3 C21 C20 -41.62(15)
N2 C20 C21 N3 59.01(18)
C21 N3 C22 C30 49.2(2)
Cr1 N3 C22 C30 -83.35(17)
C21 N3 C22 C31 -70.95(19)
Cr1 N3 C22 C31 156.46(12)
C21 N3 C22 C23 172.26(14)
Cr1 N3 C22 C23 39.67(17)
N3 C22 C23 C24 -63.53(19)
C30 C22 C23 C24 59.0(2)
C31 C22 C23 C24 179.20(15)
C25 N4 C24 C32 51.4(2)
Cr1 N4 C24 C32 174.62(13)
C25 N4 C24 C23 173.97(14)
Cr1 N4 C24 C23 -62.86(15)
C22 C23 C24 N4 79.43(19)
C22 C23 C24 C32 -157.04(16)
C24 N4 C25 C26 168.70(14)
Cr1 N4 C25 C26 41.25(16)
C17 N1 C26 C25 -176.63(14)
Cr1 N1 C26 C25 43.32(16)
N4 C25 C26 N1 -58.41(19)
